data_4074122
loop_
_publ_author_name
'Schaub, Thomas'
'Backes, Marc'
'Radius, Udo'

_publ_section_title
;
 Nickel(0) Complexes of N-Alkyl-Substituted N-Heterocyclic Carbenes and
 Their Use in the Catalytic Carbon&#x2212;Carbon Bond Activation of
 Biphenylene
;
_journal_issue 17
_journal_name_full Organometallics
_journal_page_first 4196
_journal_paper_doi 10.1021/om0604223
_journal_volume 25
_journal_year 2006
_chemical_formula_sum 'C22 H38 N4 Ni'
_chemical_formula_weight 417.27
_chemical_name_systematic
; 

 Bis-{1,3-di(isopropyl)-imidazol-2-ylidene}(h2-dimethyl acethylene)nickel(0)
;
_space_group_IT_number 2
_symmetry_cell_setting triclinic
_symmetry_space_group_name_Hall '-P 1'
_symmetry_space_group_name_H-M 'P -1'
_atom_sites_solution_hydrogens geom
_atom_sites_solution_primary direct
_atom_sites_solution_secondary difmap
_audit_creation_method SHELXL-97
_cell_angle_alpha 98.42(3)
_cell_angle_beta 91.06(3)
_cell_angle_gamma 90.03(3)
_cell_formula_units_Z 8
_cell_length_a 15.974(3)
_cell_length_b 16.264(3)
_cell_length_c 21.793(4)
_cell_measurement_reflns_used 8000
_cell_measurement_temperature 203(2)
_cell_measurement_theta_max 25.8
_cell_measurement_theta_min 2.15
_cell_volume 5599.8(18)
_computing_cell_refinement 'STOE X-AREA'
_computing_data_collection 'STOE X-AREA'
_computing_data_reduction 'STOE X-RED'
_computing_molecular_graphics 'SHELXL-97 (Sheldrick, 1997)'
_computing_publication_material 'SHELXL-97 (Sheldrick, 1997)'
_computing_structure_refinement 'SHELXL-97 (Sheldrick, 1997)'
_computing_structure_solution 'SHELXS-97 (Sheldrick, 1990)'
_diffrn_ambient_temperature 203(2)
_diffrn_measured_fraction_theta_full 0.948
_diffrn_measured_fraction_theta_max 0.948
_diffrn_measurement_device_type 'STOE IPDS I'
_diffrn_measurement_method rotation
_diffrn_radiation_monochromator graphite
_diffrn_radiation_source 'fine-focus sealed tube'
_diffrn_radiation_type MoK\a
_diffrn_radiation_wavelength 0.71073
_diffrn_reflns_av_R_equivalents 0.1523
_diffrn_reflns_av_sigmaI/netI 0.1435
_diffrn_reflns_limit_h_max 17
_diffrn_reflns_limit_h_min -17
_diffrn_reflns_limit_k_max 16
_diffrn_reflns_limit_k_min -16
_diffrn_reflns_limit_l_max 24
_diffrn_reflns_limit_l_min -24
_diffrn_reflns_number 33563
_diffrn_reflns_theta_full 23.26
_diffrn_reflns_theta_max 23.26
_diffrn_reflns_theta_min 2.10
_exptl_absorpt_coefficient_mu 0.704
_exptl_absorpt_correction_type none
_exptl_crystal_colour colorless
_exptl_crystal_density_diffrn 0.990
_exptl_crystal_density_method 'not measured'
_exptl_crystal_description rod
_exptl_crystal_F_000 1808
_exptl_crystal_size_max 0.75
_exptl_crystal_size_mid 0.35
_exptl_crystal_size_min 0.25
_refine_diff_density_max 1.788
_refine_diff_density_min -0.883
_refine_diff_density_rms 0.156
_refine_ls_extinction_method none
_refine_ls_goodness_of_fit_ref 1.040
_refine_ls_hydrogen_treatment mixed
_refine_ls_matrix_type full
_refine_ls_number_parameters 973
_refine_ls_number_reflns 15246
_refine_ls_number_restraints 0
_refine_ls_restrained_S_all 1.040
_refine_ls_R_factor_all 0.1433
_refine_ls_R_factor_gt 0.1003
_refine_ls_shift/su_max 0.000
_refine_ls_shift/su_mean 0.000
_refine_ls_structure_factor_coef Fsqd
_refine_ls_weighting_details 'w=1/[\s^2^(Fo^2^)+(0.2000P)^2^+0.0000P] where P=(Fo^2^+2Fc^2^)/3'
_refine_ls_weighting_scheme calc
_refine_ls_wR_factor_gt 0.2691
_refine_ls_wR_factor_ref 0.3106
_reflns_number_gt 9620
_reflns_number_total 15246
_reflns_threshold_expression >2sigma(I)
_cod_data_source_file om0604223si20060516_100545.cif
_cod_data_source_block compound5
_cod_depositor_comments
;
The following automatic conversions were performed:

'_refine_ls_weighting_scheme' value 'calc
w=1/[\s^2^(Fo^2^)+(0.2000P)^2^+0.0000P] where P=(Fo^2^+2Fc^2^)/3' was
changed to 'calc'. New tag '_refine_ls_weighting_details' was
created. The value of the new tag was set to
'w=1/[\s^2^(Fo^2^)+(0.2000P)^2^+0.0000P] where P=(Fo^2^+2Fc^2^)/3'.

Automatic conversion script
Id: cif_fix_values 3143 2015-03-26 13:38:13Z robertas 
;
_cod_original_cell_volume 5600(2)
_cod_original_sg_symbol_H-M P-1
_cod_database_code 4074122

loop_
_symmetry_equiv_pos_as_xyz
'x, y, z'
'-x, -y, -z'

loop_
_atom_site_label
_atom_site_type_symbol
_atom_site_fract_x
_atom_site_fract_y
_atom_site_fract_z
_atom_site_U_iso_or_equiv
_atom_site_adp_type
_atom_site_occupancy
_atom_site_calc_flag
_atom_site_refinement_flags
Ni1 Ni 0.85869(5) 0.72202(6) 0.44691(4) 0.0304(3) Uani 1 d .
Ni2 Ni 0.35867(5) 0.77799(6) 0.55316(4) 0.0303(3) Uani 1 d .
Ni3 Ni 0.18822(6) 0.71084(7) -0.08206(5) 0.0387(3) Uani 1 d .
Ni4 Ni 0.68870(6) 0.78916(7) 0.08212(5) 0.0386(3) Uani 1 d .
N1 N 0.8079(4) 0.5467(4) 0.4031(3) 0.0349(15) Uani 1 d .
N2 N 0.8461(4) 0.5623(4) 0.4987(3) 0.0369(16) Uani 1 d .
N3 N 0.7968(4) 0.8212(4) 0.5653(3) 0.0340(15) Uani 1 d .
N4 N 0.6982(4) 0.7587(4) 0.5106(3) 0.0342(15) Uani 1 d .
N5 N 0.2963(4) 0.6789(4) 0.4352(3) 0.0355(16) Uani 1 d .
N6 N 0.1984(4) 0.7415(4) 0.4896(3) 0.0341(15) Uani 1 d .
N7 N 0.3075(4) 0.9534(4) 0.5971(3) 0.0378(16) Uani 1 d .
N8 N 0.3464(4) 0.9376(4) 0.5018(3) 0.0346(15) Uani 1 d .
N9 N 0.1488(5) 0.7362(5) -0.2119(3) 0.0473(19) Uani 1 d .
N10 N 0.2801(5) 0.7173(5) -0.1995(3) 0.0457(18) Uani 1 d .
N11 N 0.2524(5) 0.8808(5) -0.0467(4) 0.055(2) Uani 1 d .
N12 N 0.3264(6) 0.7947(6) -0.0062(4) 0.062(2) Uani 1 d .
N13 N 0.8277(5) 0.7053(6) 0.0066(4) 0.061(2) Uani 1 d .
N14 N 0.7534(5) 0.6182(5) 0.0463(4) 0.056(2) Uani 1 d .
N15 N 0.7802(4) 0.7828(5) 0.1999(3) 0.0460(18) Uani 1 d .
N16 N 0.6499(5) 0.7642(5) 0.2120(3) 0.0473(19) Uani 1 d .
C1 C 0.8378(5) 0.6063(5) 0.4486(4) 0.0318(17) Uani 1 d .
C2 C 0.7966(5) 0.4715(5) 0.4230(4) 0.042(2) Uani 1 d .
H2A H 0.7763 0.4225 0.3991 0.051 Uiso 1 calc R
C3 C 0.8201(5) 0.4810(5) 0.4833(4) 0.042(2) Uani 1 d .
H3A H 0.8189 0.4402 0.5097 0.050 Uiso 1 calc R
C4 C 0.8775(5) 0.5997(6) 0.5592(4) 0.040(2) Uani 1 d .
H4A H 0.8975 0.6564 0.5556 0.048 Uiso 1 calc R
C5 C 0.8078(6) 0.6073(8) 0.6083(5) 0.062(3) Uani 1 d .
H5A H 0.7617 0.6397 0.5949 0.093 Uiso 1 calc R
H5B H 0.8302 0.6347 0.6478 0.093 Uiso 1 calc R
H5C H 0.7878 0.5523 0.6131 0.093 Uiso 1 calc R
C6 C 0.9510(6) 0.5507(7) 0.5783(5) 0.059(3) Uani 1 d .
H6A H 0.9935 0.5473 0.5468 0.088 Uiso 1 calc R
H6B H 0.9327 0.4951 0.5830 0.088 Uiso 1 calc R
H6C H 0.9743 0.5781 0.6175 0.088 Uiso 1 calc R
C7 C 0.7930(5) 0.5625(6) 0.3394(4) 0.044(2) Uani 1 d .
H7A H 0.8074 0.6211 0.3370 0.053 Uiso 1 calc R
C8 C 0.8501(8) 0.5049(8) 0.2938(5) 0.074(3) Uani 1 d .
H8A H 0.9084 0.5149 0.3059 0.111 Uiso 1 calc R
H8B H 0.8410 0.5169 0.2519 0.111 Uiso 1 calc R
H8C H 0.8362 0.4472 0.2954 0.111 Uiso 1 calc R
C9 C 0.7022(6) 0.5484(7) 0.3210(4) 0.056(3) Uani 1 d .
H9A H 0.6676 0.5844 0.3495 0.084 Uiso 1 calc R
H9B H 0.6875 0.4908 0.3224 0.084 Uiso 1 calc R
H9C H 0.6930 0.5609 0.2793 0.084 Uiso 1 calc R
C10 C 0.7825(4) 0.7713(5) 0.5097(4) 0.0305(17) Uani 1 d .
C11 C 0.7237(5) 0.8380(6) 0.5986(4) 0.042(2) Uani 1 d .
H11A H 0.7191 0.8705 0.6378 0.050 Uiso 1 calc R
C12 C 0.6620(5) 0.7994(6) 0.5645(4) 0.042(2) Uani 1 d .
H12A H 0.6050 0.7994 0.5746 0.050 Uiso 1 calc R
C13 C 0.6521(5) 0.7096(6) 0.4602(4) 0.041(2) Uani 1 d .
H13A H 0.6916 0.6920 0.4264 0.050 Uiso 1 calc R
C14 C 0.5843(5) 0.7623(7) 0.4354(5) 0.052(2) Uani 1 d .
H14A H 0.6097 0.8111 0.4225 0.079 Uiso 1 calc R
H14B H 0.5443 0.7794 0.4676 0.079 Uiso 1 calc R
H14C H 0.5559 0.7300 0.4001 0.079 Uiso 1 calc R
C15 C 0.6158(6) 0.6325(6) 0.4805(5) 0.057(3) Uani 1 d .
H15A H 0.6604 0.6004 0.4962 0.085 Uiso 1 calc R
H15B H 0.5880 0.5992 0.4454 0.085 Uiso 1 calc R
H15C H 0.5756 0.6483 0.5129 0.085 Uiso 1 calc R
C16 C 0.8785(5) 0.8564(5) 0.5836(4) 0.041(2) Uani 1 d .
H16A H 0.9203 0.8295 0.5543 0.049 Uiso 1 calc R
C17 C 0.9010(6) 0.8375(8) 0.6484(5) 0.065(3) Uani 1 d .
H17A H 0.9005 0.7779 0.6483 0.097 Uiso 1 calc R
H17B H 0.8604 0.8634 0.6777 0.097 Uiso 1 calc R
H17C H 0.9564 0.8593 0.6604 0.097 Uiso 1 calc R
C18 C 0.8792(7) 0.9484(7) 0.5809(7) 0.075(3) Uani 1 d .
H18A H 0.8651 0.9581 0.5391 0.112 Uiso 1 calc R
H18B H 0.9345 0.9708 0.5926 0.112 Uiso 1 calc R
H18C H 0.8384 0.9756 0.6094 0.112 Uiso 1 calc R
C19 C 0.9326(6) 0.8922(6) 0.4069(5) 0.060(3) Uani 1 d .
H19A H 0.9726 0.8972 0.3747 0.090 Uiso 1 calc R
H19B H 0.9550 0.9189 0.4465 0.090 Uiso 1 calc R
H19C H 0.8806 0.9189 0.3975 0.090 Uiso 1 calc R
C20 C 0.9167(5) 0.8036(6) 0.4099(4) 0.041(2) Uani 1 d .
C21 C 0.9378(4) 0.7303(6) 0.3846(4) 0.041(2) Uani 1 d .
C22 C 0.9897(6) 0.6837(8) 0.3348(4) 0.063(3) Uani 1 d .
H22A H 1.0219 0.7227 0.3150 0.094 Uiso 1 calc R
H22B H 0.9534 0.6513 0.3042 0.094 Uiso 1 calc R
H22C H 1.0275 0.6468 0.3529 0.094 Uiso 1 calc R
C23 C 0.2833(4) 0.7296(5) 0.4902(4) 0.0301(17) Uani 1 d .
C24 C 0.2245(5) 0.6611(6) 0.4009(4) 0.041(2) Uani 1 d .
H24A H 0.2190 0.6286 0.3617 0.049 Uiso 1 calc R
C25 C 0.1624(5) 0.7006(6) 0.4360(4) 0.044(2) Uani 1 d .
H25A H 0.1051 0.6999 0.4253 0.053 Uiso 1 calc R
C26 C 0.1517(5) 0.7906(6) 0.5399(4) 0.042(2) Uani 1 d .
H26A H 0.1922 0.8087 0.5742 0.050 Uiso 1 calc R
C27 C 0.1159(6) 0.8679(6) 0.5190(5) 0.053(2) Uani 1 d .
H27A H 0.1604 0.8990 0.5031 0.080 Uiso 1 calc R
H27B H 0.0904 0.9020 0.5539 0.080 Uiso 1 calc R
H27C H 0.0740 0.8524 0.4866 0.080 Uiso 1 calc R
C28 C 0.0849(5) 0.7385(7) 0.5653(5) 0.054(2) Uani 1 d .
H28A H 0.1106 0.6897 0.5783 0.080 Uiso 1 calc R
H28B H 0.0430 0.7214 0.5331 0.080 Uiso 1 calc R
H28C H 0.0586 0.7712 0.6005 0.080 Uiso 1 calc R
C29 C 0.3785(5) 0.6437(5) 0.4166(4) 0.0388(19) Uani 1 d .
H29A H 0.4214 0.6702 0.4465 0.047 Uiso 1 calc R
C30 C 0.4004(7) 0.6619(8) 0.3517(5) 0.069(3) Uani 1 d .
H30A H 0.4000 0.7214 0.3513 0.104 Uiso 1 calc R
H30B H 0.3595 0.6355 0.3217 0.104 Uiso 1 calc R
H30C H 0.4556 0.6401 0.3410 0.104 Uiso 1 calc R
C31 C 0.3788(7) 0.5504(7) 0.4190(7) 0.079(4) Uani 1 d .
H31A H 0.3654 0.5405 0.4605 0.118 Uiso 1 calc R
H31B H 0.4339 0.5282 0.4083 0.118 Uiso 1 calc R
H31C H 0.3375 0.5234 0.3896 0.118 Uiso 1 calc R
C32 C 0.3376(4) 0.8930(5) 0.5514(4) 0.0302(17) Uani 1 d .
C33 C 0.2968(5) 1.0288(5) 0.5764(4) 0.042(2) Uani 1 d .
H33A H 0.2771 1.0780 0.5997 0.050 Uiso 1 calc R
C34 C 0.3195(5) 1.0192(5) 0.5170(4) 0.0384(19) Uani 1 d .
H34A H 0.3177 1.0599 0.4905 0.046 Uiso 1 calc R
C35 C 0.3778(5) 0.8999(6) 0.4407(4) 0.0400(19) Uani 1 d .
H35A H 0.3978 0.8432 0.4443 0.048 Uiso 1 calc R
C36 C 0.4509(6) 0.9495(7) 0.4220(5) 0.058(3) Uani 1 d .
H36A H 0.4947 0.9528 0.4537 0.086 Uiso 1 calc R
H36B H 0.4324 1.0052 0.4175 0.086 Uiso 1 calc R
H36C H 0.4725 0.9225 0.3828 0.086 Uiso 1 calc R
C37 C 0.3091(6) 0.8930(8) 0.3922(5) 0.062(3) Uani 1 d .
H37A H 0.2634 0.8602 0.4047 0.092 Uiso 1 calc R
H37B H 0.3305 0.8662 0.3529 0.092 Uiso 1 calc R
H37C H 0.2890 0.9481 0.3876 0.092 Uiso 1 calc R
C38 C 0.2931(5) 0.9374(6) 0.6611(4) 0.047(2) Uani 1 d .
H38A H 0.3079 0.8789 0.6639 0.056 Uiso 1 calc R
C39 C 0.3508(8) 0.9948(8) 0.7056(6) 0.077(3) Uani 1 d .
H39A H 0.4086 0.9849 0.6938 0.116 Uiso 1 calc R
H39B H 0.3436 0.9834 0.7476 0.116 Uiso 1 calc R
H39C H 0.3367 1.0523 0.7034 0.116 Uiso 1 calc R
C40 C 0.2020(6) 0.9514(7) 0.6790(5) 0.058(3) Uani 1 d .
H40A H 0.1664 0.9146 0.6507 0.087 Uiso 1 calc R
H40B H 0.1869 1.0087 0.6768 0.087 Uiso 1 calc R
H40C H 0.1946 0.9398 0.7210 0.087 Uiso 1 calc R
C41 C 0.4894(6) 0.8162(8) 0.6662(4) 0.062(3) Uani 1 d .
H41A H 0.5222 0.7774 0.6865 0.094 Uiso 1 calc R
H41B H 0.4533 0.8479 0.6961 0.094 Uiso 1 calc R
H41C H 0.5267 0.8538 0.6491 0.094 Uiso 1 calc R
C42 C 0.4377(5) 0.7697(6) 0.6156(4) 0.038(2) Uani 1 d .
C43 C 0.4171(5) 0.6980(6) 0.5898(4) 0.041(2) Uani 1 d .
C44 C 0.4323(6) 0.6075(7) 0.5928(6) 0.063(3) Uani 1 d .
H44A H 0.4746 0.6021 0.6245 0.095 Uiso 1 calc R
H44B H 0.4514 0.5804 0.5529 0.095 Uiso 1 calc R
H44C H 0.3806 0.5816 0.6030 0.095 Uiso 1 calc R
C45 C 0.2072(5) 0.7201(5) -0.1676(4) 0.041(2) Uani 1 d .
C46 C 0.1871(6) 0.7419(7) -0.2687(4) 0.053(2) Uani 1 d .
H46A H 0.1596 0.7521 -0.3054 0.064 Uiso 1 calc R
C47 C 0.2677(7) 0.7304(7) -0.2616(4) 0.056(3) Uani 1 d .
H47A H 0.3090 0.7309 -0.2918 0.067 Uiso 1 calc R
C48 C 0.3604(6) 0.7060(7) -0.1727(4) 0.053(2) Uani 1 d .
H48A H 0.3512 0.6879 -0.1319 0.063 Uiso 1 calc R
C49 C 0.4088(7) 0.7872(8) -0.1607(6) 0.077(3) Uani 1 d .
H49A H 0.3758 0.8289 -0.1355 0.116 Uiso 1 calc R
H49B H 0.4208 0.8059 -0.1999 0.116 Uiso 1 calc R
H49C H 0.4610 0.7788 -0.1390 0.116 Uiso 1 calc R
C50 C 0.4095(7) 0.6368(9) -0.2119(6) 0.074(3) Uani 1 d .
H50A H 0.3767 0.5859 -0.2175 0.112 Uiso 1 calc R
H50B H 0.4620 0.6277 -0.1908 0.112 Uiso 1 calc R
H50C H 0.4207 0.6530 -0.2520 0.112 Uiso 1 calc R
C51 C 0.0598(6) 0.7454(7) -0.1994(5) 0.054(2) Uani 1 d .
H51A H 0.0504 0.7346 -0.1565 0.065 Uiso 1 calc R
C52 C 0.0116(7) 0.6809(7) -0.2437(5) 0.066(3) Uani 1 d .
H52A H 0.0313 0.6258 -0.2388 0.099 Uiso 1 calc R
H52B H 0.0203 0.6904 -0.2860 0.099 Uiso 1 calc R
H52C H -0.0476 0.6851 -0.2347 0.099 Uiso 1 calc R
C53 C 0.0306(8) 0.8336(8) -0.2045(7) 0.079(4) Uani 1 d .
H53A H 0.0627 0.8730 -0.1756 0.118 Uiso 1 calc R
H53B H -0.0284 0.8387 -0.1947 0.118 Uiso 1 calc R
H53C H 0.0388 0.8450 -0.2464 0.118 Uiso 1 calc R
C54 C 0.2580(6) 0.7989(6) -0.0423(4) 0.044(2) Uani 1 d .
C55 C 0.3161(8) 0.9272(8) -0.0170(5) 0.072(3) Uani 1 d .
H55A H 0.3248 0.9848 -0.0146 0.086 Uiso 1 calc R
C56 C 0.3643(8) 0.8715(8) 0.0084(5) 0.075(4) Uani 1 d .
H56A H 0.4141 0.8832 0.0316 0.090 Uiso 1 calc R
C57 C 0.3559(8) 0.7188(8) 0.0168(6) 0.078(4) Uani 1 d .
H57A H 0.3194 0.6726 -0.0028 0.094 Uiso 1 calc R
C58 C 0.4449(8) 0.6974(10) -0.0039(8) 0.098(5) Uani 1 d .
H58A H 0.4473 0.6922 -0.0487 0.147 Uiso 1 calc R
H58B H 0.4614 0.6452 0.0094 0.147 Uiso 1 calc R
H58C H 0.4828 0.7411 0.0146 0.147 Uiso 1 calc R
C59 C 0.3449(11) 0.7254(12) 0.0851(7) 0.122(7) Uani 1 d .
H59A H 0.2869 0.7380 0.0949 0.183 Uiso 1 calc R
H59B H 0.3806 0.7694 0.1061 0.183 Uiso 1 calc R
H59C H 0.3600 0.6731 0.0987 0.183 Uiso 1 calc R
C60 C 0.1849(7) 0.9164(7) -0.0803(6) 0.067(3) Uani 1 d .
H60A H 0.1471 0.8705 -0.0982 0.081 Uiso 1 calc R
C61 C 0.1339(12) 0.9777(11) -0.0360(10) 0.127(6) Uani 1 d .
H61A H 0.1121 0.9497 -0.0033 0.190 Uiso 1 calc R
H61B H 0.0878 0.9988 -0.0587 0.190 Uiso 1 calc R
H61C H 0.1695 1.0236 -0.0179 0.190 Uiso 1 calc R
C62 C 0.2188(9) 0.9561(9) -0.1334(7) 0.090(4) Uani 1 d .
H62A H 0.2510 0.9155 -0.1602 0.134 Uiso 1 calc R
H62B H 0.2545 1.0028 -0.1170 0.134 Uiso 1 calc R
H62C H 0.1726 0.9755 -0.1569 0.134 Uiso 1 calc R
C63 C 0.1199(7) 0.6519(8) 0.0447(5) 0.065(3) Uani 1 d .
H63A H 0.0826 0.6060 0.0486 0.098 Uiso 1 calc R
H63B H 0.0950 0.7036 0.0637 0.098 Uiso 1 calc R
H63C H 0.1730 0.6438 0.0653 0.098 Uiso 1 calc R
C64 C 0.1341(5) 0.6556(6) -0.0222(4) 0.044(2) Uani 1 d .
C65 C 0.1119(5) 0.6228(6) -0.0774(4) 0.045(2) Uani 1 d .
C66 C 0.0597(6) 0.5575(7) -0.1107(5) 0.060(3) Uani 1 d .
H66A H 0.0314 0.5283 -0.0813 0.090 Uiso 1 calc R
H66B H 0.0943 0.5189 -0.1373 0.090 Uiso 1 calc R
H66C H 0.0185 0.5818 -0.1359 0.090 Uiso 1 calc R
C67 C 0.7580(6) 0.7012(6) 0.0418(4) 0.047(2) Uani 1 d .
C68 C 0.8649(8) 0.6271(8) -0.0091(5) 0.072(3) Uani 1 d .
H68A H 0.9128 0.6147 -0.0331 0.087 Uiso 1 calc R
C69 C 0.8185(7) 0.5742(8) 0.0169(5) 0.065(3) Uani 1 d .
H69A H 0.8283 0.5170 0.0154 0.078 Uiso 1 calc R
C70 C 0.6862(7) 0.5837(7) 0.0798(5) 0.064(3) Uani 1 d .
H70A H 0.6497 0.6303 0.0969 0.076 Uiso 1 calc R
C71 C 0.6340(11) 0.5246(11) 0.0362(10) 0.128(6) Uani 1 d .
H71A H 0.6118 0.5528 0.0032 0.191 Uiso 1 calc R
H71B H 0.5881 0.5044 0.0585 0.191 Uiso 1 calc R
H71C H 0.6682 0.4781 0.0186 0.191 Uiso 1 calc R
C72 C 0.7210(9) 0.5447(9) 0.1342(7) 0.094(4) Uani 1 d .
H72A H 0.7538 0.5857 0.1613 0.141 Uiso 1 calc R
H72B H 0.7563 0.4980 0.1188 0.141 Uiso 1 calc R
H72C H 0.6751 0.5257 0.1571 0.141 Uiso 1 calc R
C73 C 0.8560(7) 0.7820(8) -0.0166(6) 0.077(4) Uani 1 d .
H73A H 0.8199 0.8282 0.0018 0.092 Uiso 1 calc R
C74 C 0.8453(11) 0.7733(12) -0.0849(7) 0.115(6) Uani 1 d .
H74A H 0.7873 0.7601 -0.0963 0.173 Uiso 1 calc R
H74B H 0.8810 0.7291 -0.1042 0.173 Uiso 1 calc R
H74C H 0.8606 0.8251 -0.0990 0.173 Uiso 1 calc R
C75 C 0.9443(8) 0.8037(10) 0.0032(8) 0.096(4) Uani 1 d .
H75A H 0.9488 0.8112 0.0481 0.143 Uiso 1 calc R
H75B H 0.9602 0.8549 -0.0116 0.143 Uiso 1 calc R
H75C H 0.9811 0.7593 -0.0141 0.143 Uiso 1 calc R
C76 C 0.7084(5) 0.7798(6) 0.1670(4) 0.044(2) Uani 1 d .
C77 C 0.7686(6) 0.7696(7) 0.2612(4) 0.052(2) Uani 1 d .
H77A H 0.8108 0.7686 0.2917 0.063 Uiso 1 calc R
C78 C 0.6877(6) 0.7586(7) 0.2686(4) 0.054(2) Uani 1 d .
H78A H 0.6613 0.7490 0.3050 0.065 Uiso 1 calc R
C79 C 0.5601(6) 0.7553(7) 0.1998(4) 0.053(2) Uani 1 d .
H79A H 0.5488 0.7661 0.1569 0.063 Uiso 1 calc R
C80 C 0.5308(8) 0.6666(8) 0.2042(6) 0.076(3) Uani 1 d .
H80A H 0.5629 0.6274 0.1762 0.114 Uiso 1 calc R
H80B H 0.4718 0.6610 0.1929 0.114 Uiso 1 calc R
H80C H 0.5391 0.6553 0.2464 0.114 Uiso 1 calc R
C81 C 0.5103(6) 0.8181(8) 0.2436(6) 0.066(3) Uani 1 d .
H81A H 0.5289 0.8740 0.2398 0.099 Uiso 1 calc R
H81B H 0.5192 0.8079 0.2859 0.099 Uiso 1 calc R
H81C H 0.4512 0.8125 0.2327 0.099 Uiso 1 calc R
C82 C 0.8609(6) 0.7946(7) 0.1728(4) 0.053(2) Uani 1 d .
H82A H 0.8494 0.8128 0.1320 0.064 Uiso 1 calc R
C83 C 0.9093(7) 0.8641(8) 0.2114(6) 0.074(3) Uani 1 d .
H83A H 0.8751 0.9139 0.2174 0.111 Uiso 1 calc R
H83B H 0.9600 0.8752 0.1901 0.111 Uiso 1 calc R
H83C H 0.9238 0.8481 0.2514 0.111 Uiso 1 calc R
C84 C 0.9101(7) 0.7143(8) 0.1601(6) 0.075(3) Uani 1 d .
H84A H 0.8758 0.6720 0.1355 0.113 Uiso 1 calc R
H84B H 0.9256 0.6959 0.1992 0.113 Uiso 1 calc R
H84C H 0.9603 0.7236 0.1377 0.113 Uiso 1 calc R
C85 C 0.5604(6) 0.9433(7) 0.1105(5) 0.063(3) Uani 1 d .
H85A H 0.5308 0.9723 0.0809 0.095 Uiso 1 calc R
H85B H 0.5961 0.9821 0.1371 0.095 Uiso 1 calc R
H85C H 0.5203 0.9190 0.1355 0.095 Uiso 1 calc R
C86 C 0.6124(5) 0.8767(6) 0.0767(4) 0.044(2) Uani 1 d .
C87 C 0.6351(6) 0.8422(6) 0.0222(4) 0.047(2) Uani 1 d .
C88 C 0.6208(7) 0.8478(8) -0.0443(4) 0.064(3) Uani 1 d .
H88A H 0.5816 0.8923 -0.0485 0.096 Uiso 1 calc R
H88B H 0.5979 0.7956 -0.0652 0.096 Uiso 1 calc R
H88C H 0.6734 0.8592 -0.0630 0.096 Uiso 1 calc R

loop_
_atom_site_aniso_label
_atom_site_aniso_U_11
_atom_site_aniso_U_22
_atom_site_aniso_U_33
_atom_site_aniso_U_23
_atom_site_aniso_U_13
_atom_site_aniso_U_12
Ni1 0.0280(5) 0.0261(6) 0.0380(6) 0.0078(4) -0.0003(4) 0.0002(4)
Ni2 0.0271(5) 0.0264(6) 0.0381(6) 0.0075(4) -0.0065(4) 0.0025(4)
Ni3 0.0462(6) 0.0369(7) 0.0332(6) 0.0069(5) -0.0048(4) -0.0023(5)
Ni4 0.0474(6) 0.0360(7) 0.0329(6) 0.0067(4) -0.0009(4) 0.0051(5)
N1 0.040(4) 0.027(4) 0.037(4) 0.001(3) -0.002(3) 0.001(3)
N2 0.042(4) 0.037(5) 0.032(4) 0.008(3) -0.001(3) 0.003(3)
N3 0.030(3) 0.033(4) 0.040(4) 0.008(3) 0.002(3) 0.006(3)
N4 0.028(3) 0.034(4) 0.040(4) 0.005(3) 0.000(3) -0.003(3)
N5 0.027(3) 0.038(5) 0.042(4) 0.011(3) -0.005(3) -0.003(3)
N6 0.033(3) 0.028(4) 0.041(4) 0.008(3) -0.010(3) 0.004(3)
N7 0.046(4) 0.028(4) 0.039(4) 0.006(3) -0.004(3) -0.003(3)
N8 0.038(4) 0.026(4) 0.040(4) 0.007(3) -0.006(3) 0.000(3)
N9 0.052(4) 0.052(5) 0.038(4) 0.011(3) -0.009(3) -0.001(3)
N10 0.054(5) 0.052(5) 0.032(4) 0.011(3) 0.000(3) -0.002(3)
N11 0.072(5) 0.048(6) 0.044(4) 0.004(4) -0.013(4) -0.012(4)
N12 0.078(6) 0.055(6) 0.052(5) 0.015(4) -0.024(4) -0.018(4)
N13 0.072(5) 0.063(6) 0.052(5) 0.016(4) 0.024(4) 0.022(4)
N14 0.079(6) 0.040(6) 0.048(5) -0.002(4) 0.005(4) 0.011(4)
N15 0.049(4) 0.053(5) 0.038(4) 0.012(3) -0.006(3) 0.010(3)
N16 0.052(4) 0.053(5) 0.038(4) 0.012(3) 0.002(3) 0.004(3)
C1 0.037(4) 0.020(5) 0.039(4) 0.005(3) -0.002(3) 0.004(3)
C2 0.047(5) 0.020(5) 0.057(6) 0.001(4) -0.012(4) -0.001(3)
C3 0.041(5) 0.021(5) 0.065(6) 0.015(4) -0.011(4) -0.003(3)
C4 0.048(5) 0.036(5) 0.037(5) 0.009(4) -0.006(4) -0.004(4)
C5 0.061(6) 0.075(8) 0.050(6) 0.008(5) 0.002(5) -0.002(5)
C6 0.053(6) 0.053(7) 0.070(7) 0.014(5) -0.029(5) -0.002(4)
C7 0.055(5) 0.035(6) 0.040(5) 0.000(4) -0.010(4) -0.001(4)
C8 0.095(8) 0.061(8) 0.062(7) -0.005(6) 0.018(6) 0.002(6)
C9 0.060(6) 0.063(7) 0.044(5) 0.007(5) -0.020(4) -0.001(5)
C10 0.024(4) 0.028(5) 0.042(5) 0.010(4) 0.001(3) 0.003(3)
C11 0.043(5) 0.043(6) 0.040(5) 0.009(4) 0.000(4) 0.007(4)
C12 0.035(4) 0.044(6) 0.049(5) 0.013(4) 0.009(4) 0.004(4)
C13 0.031(4) 0.038(6) 0.054(5) 0.003(4) -0.003(4) -0.004(3)
C14 0.041(5) 0.058(7) 0.060(6) 0.015(5) -0.014(4) -0.005(4)
C15 0.049(5) 0.039(6) 0.082(7) 0.012(5) -0.004(5) -0.010(4)
C16 0.034(4) 0.031(6) 0.056(5) 0.001(4) -0.006(4) 0.006(3)
C17 0.057(6) 0.082(9) 0.051(6) -0.001(5) -0.021(5) 0.012(5)
C18 0.054(6) 0.045(8) 0.125(11) 0.014(6) -0.021(6) -0.008(5)
C19 0.053(6) 0.046(7) 0.088(8) 0.038(5) -0.014(5) -0.011(4)
C20 0.029(4) 0.040(6) 0.056(5) 0.018(4) -0.008(4) -0.002(4)
C21 0.020(4) 0.069(7) 0.038(5) 0.017(4) 0.003(3) -0.006(4)
C22 0.044(5) 0.105(10) 0.038(5) 0.008(5) 0.001(4) 0.011(5)
C23 0.030(4) 0.022(5) 0.041(5) 0.014(3) -0.001(3) 0.003(3)
C24 0.042(5) 0.045(6) 0.037(5) 0.010(4) -0.013(4) -0.007(4)
C25 0.034(4) 0.046(6) 0.052(5) 0.012(4) -0.016(4) 0.002(4)
C26 0.032(4) 0.040(6) 0.053(5) 0.005(4) -0.012(4) 0.006(3)
C27 0.047(5) 0.033(6) 0.080(7) 0.012(5) -0.004(5) 0.014(4)
C28 0.038(5) 0.053(7) 0.073(7) 0.019(5) 0.006(4) 0.004(4)
C29 0.031(4) 0.027(5) 0.056(5) 0.001(4) 0.000(4) -0.002(3)
C30 0.062(6) 0.091(9) 0.051(6) -0.006(6) 0.016(5) -0.012(6)
C31 0.054(6) 0.050(8) 0.131(11) 0.010(7) 0.010(6) 0.014(5)
C32 0.026(4) 0.021(5) 0.043(4) 0.003(3) -0.009(3) 0.000(3)
C33 0.052(5) 0.018(5) 0.054(6) 0.004(4) 0.001(4) 0.007(3)
C34 0.037(4) 0.024(5) 0.054(5) 0.007(4) 0.001(4) 0.002(3)
C35 0.045(5) 0.037(5) 0.039(5) 0.007(4) 0.000(4) 0.001(4)
C36 0.061(6) 0.058(7) 0.055(6) 0.010(5) 0.013(5) -0.007(5)
C37 0.059(6) 0.075(8) 0.051(6) 0.010(5) -0.008(5) 0.006(5)
C38 0.049(5) 0.045(6) 0.045(5) 0.003(4) -0.003(4) 0.004(4)
C39 0.098(9) 0.064(9) 0.067(7) 0.004(6) -0.021(6) 0.000(6)
C40 0.067(6) 0.060(7) 0.049(6) 0.008(5) 0.023(5) 0.012(5)
C41 0.041(5) 0.105(10) 0.040(5) 0.007(5) -0.004(4) 0.000(5)
C42 0.030(4) 0.048(6) 0.037(5) 0.012(4) -0.005(3) 0.003(4)
C43 0.027(4) 0.046(6) 0.056(5) 0.023(4) 0.002(4) 0.006(4)
C44 0.060(6) 0.044(7) 0.091(8) 0.027(5) 0.009(5) 0.017(5)
C45 0.055(5) 0.030(5) 0.039(5) 0.006(4) -0.013(4) 0.001(4)
C46 0.063(6) 0.062(7) 0.037(5) 0.017(4) -0.009(4) -0.002(5)
C47 0.070(7) 0.064(8) 0.036(5) 0.010(5) 0.001(4) -0.012(5)
C48 0.054(5) 0.059(7) 0.046(5) 0.011(5) -0.006(4) -0.006(4)
C49 0.072(7) 0.087(10) 0.073(8) 0.013(6) -0.006(6) -0.026(6)
C50 0.065(7) 0.090(10) 0.065(7) 0.000(6) -0.003(5) 0.009(6)
C51 0.056(6) 0.059(7) 0.049(6) 0.011(5) -0.008(4) 0.009(5)
C52 0.065(7) 0.063(8) 0.071(7) 0.011(6) -0.010(5) -0.001(5)
C53 0.082(8) 0.052(8) 0.097(9) 0.000(6) -0.025(7) 0.017(6)
C54 0.056(5) 0.041(6) 0.034(5) 0.005(4) -0.005(4) -0.008(4)
C55 0.111(9) 0.049(8) 0.053(6) 0.005(5) -0.022(6) -0.025(6)
C56 0.104(9) 0.070(9) 0.052(6) 0.013(6) -0.033(6) -0.041(7)
C57 0.087(8) 0.066(9) 0.086(9) 0.031(7) -0.036(7) -0.018(6)
C58 0.073(9) 0.090(11) 0.133(13) 0.029(9) -0.034(8) -0.008(7)
C59 0.132(13) 0.163(17) 0.086(10) 0.080(11) -0.051(9) -0.027(11)
C60 0.082(7) 0.034(7) 0.085(8) 0.008(5) -0.016(6) -0.006(5)
C61 0.128(14) 0.087(14) 0.162(18) 0.009(11) 0.004(12) 0.033(10)
C62 0.102(10) 0.080(10) 0.094(10) 0.042(8) -0.031(8) -0.016(7)
C63 0.077(7) 0.075(8) 0.047(6) 0.018(5) 0.007(5) 0.001(6)
C64 0.051(5) 0.041(6) 0.045(5) 0.018(4) -0.004(4) -0.001(4)
C65 0.044(5) 0.038(6) 0.053(6) 0.008(4) -0.005(4) -0.003(4)
C66 0.058(6) 0.062(8) 0.059(6) 0.004(5) 0.000(5) -0.015(5)
C67 0.064(6) 0.046(7) 0.031(5) 0.004(4) 0.000(4) 0.008(4)
C68 0.098(8) 0.058(8) 0.062(7) 0.009(6) 0.033(6) 0.037(6)
C69 0.086(8) 0.053(8) 0.055(6) 0.004(5) 0.013(5) 0.026(6)
C70 0.078(7) 0.035(7) 0.079(8) 0.009(5) 0.008(6) 0.006(5)
C71 0.114(13) 0.089(14) 0.173(18) 0.000(12) -0.021(12) -0.029(10)
C72 0.104(10) 0.084(11) 0.104(11) 0.045(8) 0.028(8) 0.011(8)
C73 0.079(8) 0.073(9) 0.089(9) 0.040(7) 0.036(6) 0.028(6)
C74 0.127(12) 0.136(16) 0.104(11) 0.080(11) 0.034(9) 0.027(10)
C75 0.074(9) 0.085(11) 0.132(13) 0.025(9) 0.039(8) 0.009(7)
C76 0.050(5) 0.030(5) 0.052(5) 0.011(4) 0.003(4) 0.005(4)
C77 0.060(6) 0.063(7) 0.036(5) 0.012(4) -0.006(4) 0.006(5)
C78 0.061(6) 0.065(7) 0.038(5) 0.015(5) 0.004(4) 0.006(5)
C79 0.060(6) 0.059(7) 0.040(5) 0.008(4) 0.003(4) -0.002(5)
C80 0.087(8) 0.068(9) 0.073(8) 0.013(6) 0.015(6) -0.019(6)
C81 0.050(6) 0.068(8) 0.080(8) 0.013(6) 0.006(5) 0.001(5)
C82 0.054(6) 0.061(7) 0.044(5) 0.008(5) -0.003(4) 0.011(4)
C83 0.051(6) 0.091(10) 0.074(8) -0.004(6) -0.001(5) -0.004(6)
C84 0.070(7) 0.091(10) 0.067(7) 0.020(6) 0.009(5) 0.034(6)
C85 0.059(6) 0.056(7) 0.072(7) 0.001(5) -0.007(5) 0.019(5)
C86 0.043(5) 0.042(6) 0.046(5) 0.009(4) -0.003(4) 0.004(4)
C87 0.057(5) 0.047(6) 0.039(5) 0.010(4) -0.011(4) -0.009(4)
C88 0.074(7) 0.078(9) 0.042(6) 0.017(5) -0.003(5) 0.003(5)

loop_
_atom_type_symbol
_atom_type_description
_atom_type_scat_dispersion_real
_atom_type_scat_dispersion_imag
_atom_type_scat_source
C C 0.0033 0.0016 'International Tables Vol C Tables 4.2.6.8 and 6.1.1.4'
H H 0.0000 0.0000 'International Tables Vol C Tables 4.2.6.8 and 6.1.1.4'
N N 0.0061 0.0033 'International Tables Vol C Tables 4.2.6.8 and 6.1.1.4'
Ni Ni 0.3393 1.1124 'International Tables Vol C Tables 4.2.6.8 and 6.1.1.4'

loop_
_geom_angle_atom_site_label_1
_geom_angle_atom_site_label_2
_geom_angle_atom_site_label_3
_geom_angle
C21 Ni1 C20 39.7(4)
C21 Ni1 C1 107.8(4)
C20 Ni1 C1 147.5(4)
C21 Ni1 C10 151.7(4)
C20 Ni1 C10 112.1(4)
C1 Ni1 C10 100.4(3)
C42 Ni2 C43 39.6(4)
C42 Ni2 C23 151.6(4)
C43 Ni2 C23 112.1(4)
C42 Ni2 C32 108.0(4)
C43 Ni2 C32 147.5(4)
C23 Ni2 C32 100.4(3)
C65 Ni3 C64 39.5(4)
C65 Ni3 C54 150.3(4)
C64 Ni3 C54 110.8(4)
C65 Ni3 C45 109.4(4)
C64 Ni3 C45 148.9(4)
C54 Ni3 C45 100.3(4)
C87 Ni4 C86 40.4(4)
C87 Ni4 C76 149.3(4)
C86 Ni4 C76 108.9(4)
C87 Ni4 C67 109.3(4)
C86 Ni4 C67 149.6(4)
C76 Ni4 C67 101.5(4)
C1 N1 C2 112.9(7)
C1 N1 C7 122.4(7)
C2 N1 C7 124.7(7)
C3 N2 C1 111.7(7)
C3 N2 C4 125.5(7)
C1 N2 C4 122.8(7)
C10 N3 C11 112.3(6)
C10 N3 C16 122.4(6)
C11 N3 C16 125.2(7)
C10 N4 C12 112.5(7)
C10 N4 C13 123.0(6)
C12 N4 C13 124.4(6)
C24 N5 C23 113.0(7)
C24 N5 C29 123.5(7)
C23 N5 C29 123.4(6)
C23 N6 C25 110.8(7)
C23 N6 C26 124.7(6)
C25 N6 C26 124.5(6)
C33 N7 C32 112.3(7)
C33 N7 C38 125.2(7)
C32 N7 C38 122.4(7)
C34 N8 C32 111.4(7)
C34 N8 C35 125.6(7)
C32 N8 C35 122.9(7)
C45 N9 C46 111.1(8)
C45 N9 C51 122.8(7)
C46 N9 C51 126.0(7)
C45 N10 C47 112.6(7)
C45 N10 C48 123.9(7)
C47 N10 C48 123.4(8)
C54 N11 C55 113.7(9)
C54 N11 C60 123.4(8)
C55 N11 C60 123.0(10)
C54 N12 C56 111.2(9)
C54 N12 C57 124.6(8)
C56 N12 C57 124.1(9)
C67 N13 C68 111.9(9)
C67 N13 C73 123.9(8)
C68 N13 C73 124.0(9)
C67 N14 C69 112.1(9)
C67 N14 C70 121.9(8)
C69 N14 C70 126.0(10)
C76 N15 C77 112.6(8)
C76 N15 C82 122.6(7)
C77 N15 C82 124.7(7)
C78 N16 C76 112.2(8)
C78 N16 C79 124.0(8)
C76 N16 C79 123.8(7)
N1 C1 N2 101.9(7)
N1 C1 Ni1 129.8(6)
N2 C1 Ni1 128.3(6)
C3 C2 N1 107.0(7)
C2 C3 N2 106.5(7)
N2 C4 C6 109.8(8)
N2 C4 C5 111.5(7)
C6 C4 C5 111.5(8)
N1 C7 C9 110.5(7)
N1 C7 C8 110.1(8)
C9 C7 C8 110.3(8)
N4 C10 N3 101.9(6)
N4 C10 Ni1 126.7(6)
N3 C10 Ni1 131.2(5)
C12 C11 N3 106.8(8)
C11 C12 N4 106.4(7)
N4 C13 C15 111.1(8)
N4 C13 C14 110.0(8)
C15 C13 C14 111.5(7)
N3 C16 C18 110.5(7)
N3 C16 C17 109.0(8)
C18 C16 C17 111.7(9)
C21 C20 C19 141.7(9)
C21 C20 Ni1 69.8(5)
C19 C20 Ni1 148.5(8)
C20 C21 C22 143.6(9)
C20 C21 Ni1 70.5(5)
C22 C21 Ni1 145.8(8)
N6 C23 N5 103.1(6)
N6 C23 Ni2 125.4(6)
N5 C23 Ni2 131.5(5)
N5 C24 C25 105.2(8)
C24 C25 N6 108.0(7)
N6 C26 C27 110.8(8)
N6 C26 C28 111.5(8)
C27 C26 C28 112.2(7)
N5 C29 C31 110.0(7)
N5 C29 C30 110.7(8)
C31 C29 C30 110.9(9)
N7 C32 N8 101.7(6)
N7 C32 Ni2 130.1(6)
N8 C32 Ni2 128.1(6)
C34 C33 N7 107.3(7)
C33 C34 N8 107.1(7)
N8 C35 C37 110.8(7)
N8 C35 C36 110.6(7)
C37 C35 C36 110.9(8)
N7 C38 C40 111.6(7)
N7 C38 C39 108.6(8)
C40 C38 C39 110.4(9)
C43 C42 C41 144.0(9)
C43 C42 Ni2 70.5(5)
C41 C42 Ni2 145.5(8)
C42 C43 C44 142.0(9)
C42 C43 Ni2 69.9(5)
C44 C43 Ni2 148.0(8)
N10 C45 N9 102.1(7)
N10 C45 Ni3 130.1(6)
N9 C45 Ni3 127.7(7)
C47 C46 N9 108.0(8)
C46 C47 N10 106.1(8)
N10 C48 C49 111.2(9)
N10 C48 C50 111.4(8)
C49 C48 C50 112.4(9)
N9 C51 C52 108.9(8)
N9 C51 C53 110.9(9)
C52 C51 C53 111.8(9)
N12 C54 N11 103.2(8)
N12 C54 Ni3 129.0(7)
N11 C54 Ni3 127.7(6)
C56 C55 N11 104.5(10)
C55 C56 N12 107.3(9)
N12 C57 C59 110.8(12)
N12 C57 C58 111.1(10)
C59 C57 C58 113.7(11)
N11 C60 C62 111.0(10)
N11 C60 C61 110.5(11)
C62 C60 C61 111.9(12)
C65 C64 C63 143.2(9)
C65 C64 Ni3 69.7(6)
C63 C64 Ni3 147.0(8)
C64 C65 C66 142.0(9)
C64 C65 Ni3 70.8(6)
C66 C65 Ni3 147.2(8)
N13 C67 N14 102.3(8)
N13 C67 Ni4 129.9(8)
N14 C67 Ni4 127.6(7)
C69 C68 N13 105.9(9)
C68 C69 N14 107.8(10)
N14 C70 C71 110.3(12)
N14 C70 C72 111.1(10)
C71 C70 C72 112.7(13)
C74 C73 N13 110.5(12)
C74 C73 C75 111.4(11)
N13 C73 C75 111.6(10)
N15 C76 N16 101.3(7)
N15 C76 Ni4 130.1(7)
N16 C76 Ni4 128.6(6)
C78 C77 N15 107.8(8)
C77 C78 N16 106.1(8)
N16 C79 C81 111.7(8)
N16 C79 C80 111.0(9)
C81 C79 C80 110.4(9)
N15 C82 C83 110.8(8)
N15 C82 C84 112.3(9)
C83 C82 C84 113.2(9)
C87 C86 C85 144.3(9)
C87 C86 Ni4 68.7(6)
C85 C86 Ni4 147.1(7)
C86 C87 C88 140.9(10)
C86 C87 Ni4 71.0(6)
C88 C87 Ni4 148.1(8)

loop_
_geom_bond_atom_site_label_1
_geom_bond_atom_site_label_2
_geom_bond_distance
Ni1 C21 1.890(7)
Ni1 C20 1.899(8)
Ni1 C1 1.917(8)
Ni1 C10 1.934(7)
Ni2 C42 1.859(8)
Ni2 C43 1.865(8)
Ni2 C23 1.890(8)
Ni2 C32 1.906(8)
Ni3 C65 1.896(9)
Ni3 C64 1.908(9)
Ni3 C54 1.908(9)
Ni3 C45 1.921(9)
Ni4 C87 1.862(9)
Ni4 C86 1.890(9)
Ni4 C76 1.899(9)
Ni4 C67 1.927(9)
N1 C1 1.361(10)
N1 C2 1.370(11)
N1 C7 1.464(11)
N2 C3 1.377(11)
N2 C1 1.394(10)
N2 C4 1.449(11)
N3 C10 1.372(10)
N3 C11 1.391(11)
N3 C16 1.450(10)
N4 C10 1.362(9)
N4 C12 1.397(11)
N4 C13 1.448(11)
N5 C24 1.364(10)
N5 C23 1.372(11)
N5 C29 1.472(10)
N6 C23 1.370(9)
N6 C25 1.374(11)
N6 C26 1.473(11)
N7 C33 1.377(11)
N7 C32 1.385(10)
N7 C38 1.477(11)
N8 C34 1.389(11)
N8 C32 1.397(10)
N8 C35 1.479(11)
N9 C45 1.382(11)
N9 C46 1.407(12)
N9 C51 1.456(12)
N10 C45 1.366(11)
N10 C47 1.411(12)
N10 C48 1.422(12)
N11 C54 1.353(13)
N11 C55 1.361(13)
N11 C60 1.459(14)
N12 C54 1.342(12)
N12 C56 1.379(14)
N12 C57 1.474(14)
N13 C67 1.370(12)
N13 C68 1.403(14)
N13 C73 1.487(14)
N14 C67 1.370(13)
N14 C69 1.376(13)
N14 C70 1.467(14)
N15 C76 1.338(11)
N15 C77 1.401(12)
N15 C82 1.452(12)
N16 C78 1.377(12)
N16 C76 1.415(11)
N16 C79 1.458(12)
C2 C3 1.347(12)
C4 C6 1.507(12)
C4 C5 1.553(13)
C7 C9 1.505(13)
C7 C8 1.569(14)
C11 C12 1.325(13)
C13 C15 1.509(13)
C13 C14 1.522(12)
C16 C18 1.506(14)
C16 C17 1.525(13)
C19 C20 1.475(13)
C20 C21 1.286(13)
C21 C22 1.494(13)
C24 C25 1.366(13)
C26 C27 1.508(12)
C26 C28 1.523(13)
C29 C31 1.526(15)
C29 C30 1.533(14)
C33 C34 1.338(12)
C35 C37 1.503(13)
C35 C36 1.514(13)
C38 C40 1.523(13)
C38 C39 1.537(15)
C41 C42 1.480(13)
C42 C43 1.260(13)
C43 C44 1.502(14)
C46 C47 1.312(14)
C48 C49 1.517(15)
C48 C50 1.535(15)
C51 C52 1.518(15)
C51 C53 1.528(15)
C55 C56 1.361(18)
C57 C59 1.49(2)
C57 C58 1.525(19)
C60 C62 1.512(17)
C60 C61 1.53(2)
C63 C64 1.489(13)
C64 C65 1.286(13)
C65 C66 1.449(13)
C68 C69 1.330(17)
C70 C71 1.491(19)
C70 C72 1.519(17)
C73 C74 1.48(2)
C73 C75 1.494(19)
C77 C78 1.319(14)
C79 C81 1.526(15)
C79 C80 1.533(16)
C82 C83 1.510(15)
C82 C84 1.518(15)
C85 C86 1.481(13)
C86 C87 1.295(13)
C87 C88 1.481(13)
